data_7717629
loop_
_publ_author_name
'Angarkhe, Priyanka R.'
'Sahoo, Satyajit'
'Deo, Simran Singh'
'Shankar, Kripa S. R.'
'Upadhyay, Manav'
'Mahiya, Kuldeep'
'Tripathy, Jagnyaseni'
'Behera, Rakesh K.'
'Mohapatra, Swagat K.'

_publ_section_title
;
 Structural and Optical Studies of Fluoride ion binding using
 N-heteroaromatic based ligands.
;
_journal_name_full 'Dalton Transactions'
_journal_paper_doi 10.1039/D4DT02857K
_journal_year 2024
_chemical_formula_moiety 'C32 H46 F N3 O S'
_chemical_formula_sum 'C32 H46 F N3 O S'
_chemical_formula_weight 539.78
_space_group_crystal_system triclinic
_space_group_IT_number 1
_space_group_name_Hall 'P 1'
_space_group_name_H-M_alt 'P 1'
_atom_sites_solution_hydrogens mixed
_audit_creation_method SHELXL-2019/1
_audit_update_record
;
2024-10-30 deposited with the CCDC.	2024-12-03 downloaded from the CCDC.
;
_cell_angle_alpha 94.986(4)
_cell_angle_beta 93.564(4)
_cell_angle_gamma 98.378(5)
_cell_formula_units_Z 1
_cell_length_a 8.2612(12)
_cell_length_b 9.5452(14)
_cell_length_c 9.9777(12)
_cell_measurement_reflns_used 3589
_cell_measurement_temperature 299(2)
_cell_measurement_theta_max 0.977
_cell_measurement_theta_min 0.974
_cell_volume 773.21(19)
_computing_cell_refinement 'Bruker SHELXL'
_computing_data_collection 'Bruker APEX4'
_computing_data_reduction 'Bruker SAINT'
_computing_molecular_graphics 'Bruker SHELXTL'
_computing_publication_material 'Bruker SHELXTL'
_computing_structure_refinement 'SHELXL-2019/1 (Sheldrick, 2019)'
_computing_structure_solution 'SHELXT 2018/2 (Sheldrick, 2018)'
_diffrn_ambient_temperature 299(2)
_diffrn_measured_fraction_theta_full 0.991
_diffrn_measured_fraction_theta_max 0.982
_diffrn_measurement_device_type 'Bruker D8 quest photon detector'
_diffrn_measurement_method 'Omega and Phi scans'
_diffrn_radiation_type MoK\a
_diffrn_radiation_wavelength 0.71073
_diffrn_reflns_av_R_equivalents 0.0826
_diffrn_reflns_av_unetI/netI 0.0882
_diffrn_reflns_Laue_measured_fraction_full 0.991
_diffrn_reflns_Laue_measured_fraction_max 0.982
_diffrn_reflns_limit_h_max 10
_diffrn_reflns_limit_h_min -10
_diffrn_reflns_limit_k_max 12
_diffrn_reflns_limit_k_min -12
_diffrn_reflns_limit_l_max 12
_diffrn_reflns_limit_l_min -10
_diffrn_reflns_number 18283
_diffrn_reflns_point_group_measured_fraction_full 0.910
_diffrn_reflns_point_group_measured_fraction_max 0.881
_diffrn_reflns_theta_full 25.242
_diffrn_reflns_theta_max 27.591
_diffrn_reflns_theta_min 2.167
_diffrn_source microfocus
_exptl_absorpt_coefficient_mu 0.139
_exptl_crystal_colour Block
_exptl_crystal_density_diffrn 1.159
_exptl_crystal_description Yellow
_exptl_crystal_F_000 292
_exptl_crystal_size_max 0.19
_exptl_crystal_size_mid 0.18
_exptl_crystal_size_min 0.17
_refine_diff_density_max 0.197
_refine_diff_density_min -0.152
_refine_diff_density_rms 0.033
_refine_ls_abs_structure_details
;
 Flack x determined using 1469 quotients [(I+)-(I-)]/[(I+)+(I-)]
 (Parsons, Flack and Wagner, Acta Cryst. B69 (2013) 249-259).
;
_refine_ls_abs_structure_Flack 0.12(5)
_refine_ls_extinction_method none
_refine_ls_goodness_of_fit_ref 1.051
_refine_ls_hydrogen_treatment mixed
_refine_ls_matrix_type full
_refine_ls_number_parameters 377
_refine_ls_number_reflns 6329
_refine_ls_number_restraints 41
_refine_ls_restrained_S_all 1.052
_refine_ls_R_factor_all 0.1017
_refine_ls_R_factor_gt 0.0574
_refine_ls_shift/su_max 0.000
_refine_ls_shift/su_mean 0.000
_refine_ls_structure_factor_coef Fsqd
_refine_ls_weighting_details 'w=1/[\s^2^(Fo^2^)+(0.0475P)^2^+0.0634P] where P=(Fo^2^+2Fc^2^)/3'
_refine_ls_weighting_scheme calc
_refine_ls_wR_factor_gt 0.1087
_refine_ls_wR_factor_ref 0.1245
_reflns_Friedel_coverage 0.796
_reflns_Friedel_fraction_full 0.830
_reflns_Friedel_fraction_max 0.781
_reflns_number_gt 4506
_reflns_number_total 6329
_reflns_threshold_expression 'I > 2\s(I)'
_cod_data_source_file d4dt02857k2.cif
_cod_data_source_block pra
_cod_database_code 7717629
_shelx_shelxl_version_number 2019/1
_shelx_space_group_comment
;
The symmetry employed for this shelxl refinement is uniquely defined
by the following loop, which should always be used as a source of
symmetry information in preference to the above space-group names.
They are only intended as comments.
;

loop_
_space_group_symop_operation_xyz
'x, y, z'

loop_
_atom_site_label
_atom_site_type_symbol
_atom_site_fract_x
_atom_site_fract_y
_atom_site_fract_z
_atom_site_U_iso_or_equiv
_atom_site_adp_type
_atom_site_occupancy
_atom_site_site_symmetry_order
_atom_site_calc_flag
_atom_site_refinement_flags_posn
_atom_site_refinement_flags_adp
_atom_site_refinement_flags_occupancy
_atom_site_disorder_assembly
_atom_site_disorder_group
S1 S 0.76220(12) 0.02399(10) 1.20177(10) 0.0608(3) Uani 1 1 d . . . . .
O1 O 0.6492(4) 0.4999(4) 1.6900(3) 0.0770(9) Uani 1 1 d D . . . .
H1 H 0.727(17) 0.512(19) 1.754(14) 0.39(10) Uiso 1 1 d D . . . .
N3 N 0.7992(4) 0.6562(4) 1.5028(3) 0.0646(9) Uani 1 1 d . . . . .
N1 N 0.7636(4) 0.2500(3) 1.0754(3) 0.0486(7) Uani 1 1 d . . . . .
C13 C 0.7834(4) 0.4413(3) 1.3476(3) 0.0426(7) Uani 1 1 d . . . . .
C12 C 0.7539(4) 0.5141(4) 1.4731(3) 0.0473(8) Uani 1 1 d . . . . .
C3 C 0.7710(4) 0.0043(4) 1.0281(4) 0.0518(8) Uani 1 1 d . . . . .
C4 C 0.7752(4) -0.1179(4) 0.9432(4) 0.0589(9) Uani 1 1 d . . . . .
H4 H 0.774768 -0.205540 0.977413 0.071 Uiso 1 1 calc R U . . .
C8 C 0.7325(4) 0.2910(3) 1.3217(3) 0.0450(8) Uani 1 1 d . . . . .
C14 C 0.8669(4) 0.5262(4) 1.2565(3) 0.0526(8) Uani 1 1 d . . . . .
H14 H 0.894134 0.483941 1.175099 0.063 Uiso 1 1 calc R U . . .
C6 C 0.7812(5) 0.0247(5) 0.7569(4) 0.0703(11) Uani 1 1 d . . . . .
H6 H 0.783391 0.030524 0.664495 0.084 Uiso 1 1 calc R U . . .
C2 C 0.7543(4) 0.2074(3) 1.1960(3) 0.0452(7) Uani 1 1 d . . . . .
C9 C 0.6554(4) 0.2222(4) 1.4226(4) 0.0546(9) Uani 1 1 d . . . . .
H9 H 0.621474 0.124545 1.407665 0.066 Uiso 1 1 calc R U . . .
C1 C 0.7729(4) 0.1369(4) 0.9793(3) 0.0502(8) Uani 1 1 d . . . . .
C10 C 0.6265(5) 0.2911(4) 1.5439(4) 0.0588(9) Uani 1 1 d . . . . .
H10 H 0.572465 0.238220 1.606294 0.071 Uiso 1 1 calc R U . . .
C11 C 0.6746(4) 0.4364(4) 1.5771(3) 0.0565(9) Uani 1 1 d . . . . .
C7 C 0.7790(5) 0.1473(4) 0.8415(4) 0.0643(10) Uani 1 1 d . . . . .
H7 H 0.781649 0.234913 0.806829 0.077 Uiso 1 1 calc R U . . .
C16 C 0.8693(5) 0.7290(4) 1.4111(5) 0.0683(11) Uani 1 1 d . . . . .
H16 H 0.895231 0.827157 1.430343 0.082 Uiso 1 1 calc R U . . .
C5 C 0.7801(5) -0.1062(4) 0.8065(4) 0.0648(11) Uani 1 1 d . . . . .
H5 H 0.782623 -0.186727 0.747563 0.078 Uiso 1 1 calc R U . . .
C15 C 0.9078(5) 0.6697(4) 1.2870(4) 0.0654(10) Uani 1 1 d . . . . .
H15 H 0.960096 0.726313 1.226444 0.078 Uiso 1 1 calc R U . . .
F1 F 0.8228(4) 0.5293(3) 0.9281(3) 0.0992(9) Uani 1 1 d . . . . .
N4 N 1.2682(4) 0.6495(3) 0.7870(3) 0.0543(8) Uani 1 1 d D . . . .
C29 C 1.149(3) 0.742(3) 0.851(4) 0.069(3) Uani 0.365(14) 1 d D . P A 2
H29A H 1.078164 0.768034 0.779503 0.083 Uiso 0.365(14) 1 calc R U P A 2
H29B H 1.080034 0.683774 0.907016 0.083 Uiso 0.365(14) 1 calc R U P A 2
C19 C 1.4135(6) 0.5055(6) 1.1213(5) 0.0850(14) Uani 1 1 d . . . . .
H19A H 1.478075 0.437563 1.082089 0.102 Uiso 1 1 calc R U . . .
H19B H 1.487718 0.591936 1.153411 0.102 Uiso 1 1 calc R U . . .
C35 C 1.1838(17) 0.7707(13) 0.847(2) 0.069(3) Uani 0.635(14) 1 d D . P A 1
H35A H 1.123694 0.806393 0.773852 0.083 Uiso 0.635(14) 1 calc R U P A 1
H35B H 1.104319 0.731768 0.906604 0.083 Uiso 0.635(14) 1 calc R U P A 1
C36 C 1.2944(16) 0.8936(12) 0.9236(18) 0.112(4) Uani 0.635(14) 1 d D . P A 1
H36A H 1.354855 0.858290 0.996695 0.134 Uiso 0.635(14) 1 calc R U P A 1
H36B H 1.373484 0.933353 0.863977 0.134 Uiso 0.635(14) 1 calc R U P A 1
C25 C 1.3809(5) 0.7116(4) 0.6854(4) 0.0585(9) Uani 1 1 d . . . . .
H25A H 1.453019 0.793596 0.730555 0.070 Uiso 1 1 calc R U . . .
H25B H 1.449093 0.641420 0.657365 0.070 Uiso 1 1 calc R U . . .
C23 C 1.0885(6) 0.2963(5) 0.5796(7) 0.0996(18) Uani 1 1 d . . . . .
H23A H 1.029793 0.341623 0.512552 0.120 Uiso 1 1 calc R U . . .
H23B H 1.010658 0.263252 0.643177 0.120 Uiso 1 1 calc R U . . .
C34 C 1.304(2) 1.1308(13) 1.019(2) 0.180(9) Uani 0.635(14) 1 d D . P A 1
H34A H 1.361345 1.163131 0.943346 0.270 Uiso 0.635(14) 1 calc R U P A 1
H34B H 1.382525 1.118518 1.090211 0.270 Uiso 0.635(14) 1 calc R U P A 1
H34C H 1.237991 1.199843 1.049535 0.270 Uiso 0.635(14) 1 calc R U P A 1
C31 C 1.282(3) 0.999(2) 0.863(3) 0.138(8) Uani 0.365(14) 1 d D . P A 2
H31A H 1.400297 1.005576 0.858811 0.166 Uiso 0.365(14) 1 calc R U P A 2
H31B H 1.234162 0.979307 0.770764 0.166 Uiso 0.365(14) 1 calc R U P A 2
C20 C 1.3301(8) 0.4452(7) 1.2395(6) 0.1060(18) Uani 1 1 d . . . . .
H20A H 1.263615 0.355590 1.209396 0.159 Uiso 1 1 calc R U . . .
H20B H 1.262047 0.510298 1.275909 0.159 Uiso 1 1 calc R U . . .
H20C H 1.411737 0.431652 1.307876 0.159 Uiso 1 1 calc R U . . .
C22 C 1.2171(5) 0.4052(5) 0.6531(5) 0.0712(12) Uani 1 1 d . . . . .
H22A H 1.294134 0.441632 0.590330 0.085 Uiso 1 1 calc R U . . .
H22B H 1.276827 0.361685 0.720829 0.085 Uiso 1 1 calc R U . . .
C27 C 1.4215(6) 0.8249(6) 0.4721(5) 0.0883(14) Uani 1 1 d . . . . .
H27A H 1.498409 0.759922 0.451354 0.106 Uiso 1 1 calc R U . . .
H27B H 1.482761 0.910036 0.521750 0.106 Uiso 1 1 calc R U . . .
C18 C 1.2900(5) 0.5387(5) 1.0129(4) 0.0696(11) Uani 1 1 d . . . . .
H18A H 1.216653 0.452231 0.979342 0.084 Uiso 1 1 calc R U . . .
H18B H 1.224589 0.606124 1.051770 0.084 Uiso 1 1 calc R U . . .
C24 C 1.1461(8) 0.1706(6) 0.5110(7) 0.111(2) Uani 1 1 d . . . . .
H24A H 1.230339 0.201645 0.453349 0.167 Uiso 1 1 calc R U . . .
H24B H 1.055916 0.112686 0.457877 0.167 Uiso 1 1 calc R U . . .
H24C H 1.189496 0.116034 0.577271 0.167 Uiso 1 1 calc R U . . .
C21 C 1.1441(5) 0.5273(4) 0.7206(4) 0.0598(9) Uani 1 1 d . . . . .
H21A H 1.075073 0.563372 0.653616 0.072 Uiso 1 1 calc R U . . .
H21B H 1.074327 0.490905 0.788411 0.072 Uiso 1 1 calc R U . . .
C28 C 1.3461(7) 0.8643(6) 0.3420(5) 0.0901(15) Uani 1 1 d . . . . .
H28A H 1.284913 0.780732 0.292174 0.135 Uiso 1 1 calc R U . . .
H28B H 1.431310 0.904767 0.289440 0.135 Uiso 1 1 calc R U . . .
H28C H 1.274069 0.932557 0.361467 0.135 Uiso 1 1 calc R U . . .
C17 C 1.3771(5) 0.6002(4) 0.8974(4) 0.0602(9) Uani 1 1 d . . . . .
H17A H 1.435912 0.528925 0.856119 0.072 Uiso 1 1 calc R U . . .
H17B H 1.457990 0.680569 0.934162 0.072 Uiso 1 1 calc R U . . .
C33 C 1.2100(14) 1.0086(11) 0.9808(17) 0.137(6) Uani 0.635(14) 1 d D . P A 1
H33A H 1.125825 1.024634 0.914130 0.164 Uiso 0.635(14) 1 calc R U P A 1
H33B H 1.155341 0.976485 1.058367 0.164 Uiso 0.635(14) 1 calc R U P A 1
C30 C 1.227(3) 0.8741(19) 0.935(3) 0.112(4) Uani 0.365(14) 1 d D . P A 2
H30A H 1.148964 0.900775 0.998060 0.134 Uiso 0.365(14) 1 calc R U P A 2
H30B H 1.320766 0.852124 0.988286 0.134 Uiso 0.365(14) 1 calc R U P A 2
C32 C 1.253(6) 1.121(3) 0.907(4) 0.21(2) Uani 0.365(14) 1 d D . P A 2
H32A H 1.167334 1.110898 0.967072 0.322 Uiso 0.365(14) 1 calc R U P A 2
H32B H 1.220022 1.170583 0.832242 0.322 Uiso 0.365(14) 1 calc R U P A 2
H32C H 1.350863 1.174786 0.953830 0.322 Uiso 0.365(14) 1 calc R U P A 2
C26 C 1.2982(5) 0.7567(5) 0.5605(5) 0.0670(10) Uani 1 1 d . . . . .
H26A H 1.232548 0.674231 0.509971 0.080 Uiso 1 1 calc R U . . .
H26B H 1.225312 0.823554 0.586732 0.080 Uiso 1 1 calc R U . . .

loop_
_atom_site_aniso_label
_atom_site_aniso_U_11
_atom_site_aniso_U_22
_atom_site_aniso_U_33
_atom_site_aniso_U_23
_atom_site_aniso_U_13
_atom_site_aniso_U_12
S1 0.0798(7) 0.0471(5) 0.0583(5) 0.0067(4) 0.0097(4) 0.0164(4)
O1 0.085(2) 0.112(2) 0.0413(13) -0.0087(14) 0.0068(13) 0.0480(17)
N3 0.074(2) 0.060(2) 0.0595(19) -0.0125(16) -0.0081(16) 0.0261(17)
N1 0.0638(19) 0.0438(16) 0.0380(14) -0.0006(11) 0.0029(12) 0.0100(13)
C13 0.0414(17) 0.0477(18) 0.0391(15) 0.0010(13) -0.0027(13) 0.0129(14)
C12 0.0488(19) 0.0523(19) 0.0422(16) -0.0039(14) -0.0053(14) 0.0211(15)
C3 0.047(2) 0.0463(19) 0.061(2) -0.0024(16) 0.0010(16) 0.0079(15)
C4 0.053(2) 0.046(2) 0.076(3) -0.0088(17) 0.0039(18) 0.0100(16)
C8 0.049(2) 0.048(2) 0.0381(16) 0.0025(14) 0.0031(14) 0.0101(15)
C14 0.058(2) 0.055(2) 0.0433(18) -0.0009(15) 0.0008(15) 0.0063(17)
C6 0.081(3) 0.074(3) 0.053(2) -0.016(2) 0.004(2) 0.017(2)
C2 0.0456(19) 0.0422(18) 0.0473(18) 0.0003(14) 0.0025(14) 0.0079(14)
C9 0.058(2) 0.058(2) 0.0492(19) 0.0092(16) 0.0065(16) 0.0094(17)
C1 0.053(2) 0.0473(19) 0.0477(18) -0.0049(15) 0.0033(15) 0.0059(16)
C10 0.058(2) 0.079(3) 0.0452(19) 0.0152(18) 0.0105(16) 0.0212(19)
C11 0.053(2) 0.084(3) 0.0387(17) 0.0027(17) 0.0031(15) 0.0330(19)
C7 0.087(3) 0.059(2) 0.0454(19) -0.0034(17) -0.0002(19) 0.012(2)
C16 0.079(3) 0.047(2) 0.074(3) -0.010(2) -0.009(2) 0.010(2)
C5 0.053(2) 0.062(3) 0.073(3) -0.026(2) -0.0009(19) 0.0102(18)
C15 0.072(3) 0.052(2) 0.069(2) 0.0036(18) -0.002(2) -0.0004(19)
F1 0.111(2) 0.098(2) 0.0816(19) 0.0069(15) -0.0023(16) 0.0001(16)
N4 0.0457(17) 0.0523(18) 0.066(2) -0.0010(14) 0.0047(14) 0.0146(14)
C29 0.064(6) 0.056(5) 0.093(4) 0.004(5) 0.024(5) 0.020(4)
C19 0.072(3) 0.108(4) 0.081(3) 0.015(3) 0.004(2) 0.031(3)
C35 0.064(6) 0.056(5) 0.093(4) 0.004(5) 0.024(5) 0.020(4)
C36 0.094(10) 0.068(4) 0.168(7) -0.027(4) 0.025(8) 0.013(5)
C25 0.049(2) 0.053(2) 0.072(2) 0.0037(18) 0.0056(18) 0.0060(17)
C23 0.065(3) 0.078(3) 0.144(5) -0.026(3) -0.005(3) 0.001(2)
C34 0.133(10) 0.101(8) 0.28(2) -0.078(10) -0.046(12) 0.029(6)
C31 0.149(18) 0.082(9) 0.170(17) -0.003(9) 0.002(13) -0.014(10)
C20 0.108(4) 0.144(5) 0.080(3) 0.033(3) 0.009(3) 0.051(4)
C22 0.057(2) 0.064(3) 0.089(3) -0.006(2) 0.001(2) 0.007(2)
C27 0.071(3) 0.098(4) 0.092(3) 0.023(3) 0.002(3) -0.009(3)
C18 0.067(3) 0.079(3) 0.066(3) 0.004(2) 0.003(2) 0.024(2)
C24 0.105(4) 0.071(3) 0.146(6) -0.027(3) -0.004(4) 0.000(3)
C21 0.044(2) 0.067(2) 0.069(2) 0.0075(19) 0.0059(17) 0.0083(17)
C28 0.087(3) 0.094(4) 0.084(3) 0.014(3) 0.007(3) -0.010(3)
C17 0.051(2) 0.068(2) 0.062(2) -0.0029(18) -0.0023(17) 0.0185(18)
C33 0.107(7) 0.088(6) 0.208(14) -0.054(7) 0.013(7) 0.025(5)
C30 0.094(10) 0.068(4) 0.168(7) -0.027(4) 0.025(8) 0.013(5)
C32 0.38(5) 0.091(11) 0.19(3) 0.035(13) 0.08(3) 0.050(17)
C26 0.058(2) 0.069(3) 0.075(3) 0.0083(19) 0.0087(19) 0.0077(19)

loop_
_atom_type_symbol
_atom_type_description
_atom_type_scat_dispersion_real
_atom_type_scat_dispersion_imag
_atom_type_scat_source
C C 0.0033 0.0016 'International Tables Vol C Tables 4.2.6.8 and 6.1.1.4'
H H 0.0000 0.0000 'International Tables Vol C Tables 4.2.6.8 and 6.1.1.4'
F F 0.0171 0.0103 'International Tables Vol C Tables 4.2.6.8 and 6.1.1.4'
N N 0.0061 0.0033 'International Tables Vol C Tables 4.2.6.8 and 6.1.1.4'
O O 0.0106 0.0060 'International Tables Vol C Tables 4.2.6.8 and 6.1.1.4'
S S 0.1246 0.1234 'International Tables Vol C Tables 4.2.6.8 and 6.1.1.4'

loop_
_geom_angle_atom_site_label_1
_geom_angle_atom_site_label_2
_geom_angle_atom_site_label_3
_geom_angle
_geom_angle_site_symmetry_1
_geom_angle_site_symmetry_3
_geom_angle_publ_flag
C3 S1 C2 89.96(16) . . ?
C11 O1 H1 118(10) . . ?
C16 N3 C12 118.2(3) . . ?
C2 N1 C1 111.2(3) . . ?
C14 C13 C12 115.9(3) . . ?
C14 C13 C8 124.0(3) . . ?
C12 C13 C8 120.1(3) . . ?
N3 C12 C13 122.5(3) . . ?
N3 C12 C11 116.7(3) . . ?
C13 C12 C11 120.7(3) . . ?
C4 C3 C1 121.9(4) . . ?
C4 C3 S1 129.2(3) . . ?
C1 C3 S1 108.8(3) . . ?
C5 C4 C3 118.3(4) . . ?
C5 C4 H4 120.9 . . ?
C3 C4 H4 120.9 . . ?
C9 C8 C13 117.1(3) . . ?
C9 C8 C2 118.7(3) . . ?
C13 C8 C2 124.2(3) . . ?
C15 C14 C13 120.5(3) . . ?
C15 C14 H14 119.7 . . ?
C13 C14 H14 119.7 . . ?
C5 C6 C7 121.6(4) . . ?
C5 C6 H6 119.2 . . ?
C7 C6 H6 119.2 . . ?
N1 C2 C8 128.1(3) . . ?
N1 C2 S1 114.0(2) . . ?
C8 C2 S1 117.8(2) . . ?
C10 C9 C8 123.4(3) . . ?
C10 C9 H9 118.3 . . ?
C8 C9 H9 118.3 . . ?
C7 C1 C3 119.2(3) . . ?
C7 C1 N1 124.9(3) . . ?
C3 C1 N1 115.9(3) . . ?
C9 C10 C11 122.8(3) . . ?
C9 C10 H10 118.6 . . ?
C11 C10 H10 118.6 . . ?
O1 C11 C10 122.8(4) . . ?
O1 C11 C12 121.3(4) . . ?
C10 C11 C12 115.9(3) . . ?
C6 C7 C1 118.7(4) . . ?
C6 C7 H7 120.7 . . ?
C1 C7 H7 120.7 . . ?
N3 C16 C15 124.5(4) . . ?
N3 C16 H16 117.8 . . ?
C15 C16 H16 117.8 . . ?
C4 C5 C6 120.3(3) . . ?
C4 C5 H5 119.9 . . ?
C6 C5 H5 119.9 . . ?
C14 C15 C16 118.3(4) . . ?
C14 C15 H15 120.9 . . ?
C16 C15 H15 120.9 . . ?
C21 N4 C25 111.0(3) . . ?
C21 N4 C17 111.0(3) . . ?
C25 N4 C17 107.0(3) . . ?
C21 N4 C35 111.2(6) . . ?
C25 N4 C35 106.8(8) . . ?
C17 N4 C35 109.6(10) . . ?
C21 N4 C29 98.9(10) . . ?
C25 N4 C29 118.9(15) . . ?
C17 N4 C29 109.9(18) . . ?
C30 C29 N4 115.9(19) . . ?
C30 C29 H29A 108.3 . . ?
N4 C29 H29A 108.3 . . ?
C30 C29 H29B 108.3 . . ?
N4 C29 H29B 108.3 . . ?
H29A C29 H29B 107.4 . . ?
C20 C19 C18 112.0(4) . . ?
C20 C19 H19A 109.2 . . ?
C18 C19 H19A 109.2 . . ?
C20 C19 H19B 109.2 . . ?
C18 C19 H19B 109.2 . . ?
H19A C19 H19B 107.9 . . ?
C36 C35 N4 116.0(10) . . ?
C36 C35 H35A 108.3 . . ?
N4 C35 H35A 108.3 . . ?
C36 C35 H35B 108.3 . . ?
N4 C35 H35B 108.3 . . ?
H35A C35 H35B 107.4 . . ?
C33 C36 C35 114.9(10) . . ?
C33 C36 H36A 108.5 . . ?
C35 C36 H36A 108.5 . . ?
C33 C36 H36B 108.5 . . ?
C35 C36 H36B 108.5 . . ?
H36A C36 H36B 107.5 . . ?
C26 C25 N4 116.3(3) . . ?
C26 C25 H25A 108.2 . . ?
N4 C25 H25A 108.2 . . ?
C26 C25 H25B 108.2 . . ?
N4 C25 H25B 108.2 . . ?
H25A C25 H25B 107.4 . . ?
C22 C23 C24 116.1(4) . . ?
C22 C23 H23A 108.3 . . ?
C24 C23 H23A 108.3 . . ?
C22 C23 H23B 108.3 . . ?
C24 C23 H23B 108.3 . . ?
H23A C23 H23B 107.4 . . ?
C33 C34 H34A 109.5 . . ?
C33 C34 H34B 109.5 . . ?
H34A C34 H34B 109.5 . . ?
C33 C34 H34C 109.5 . . ?
H34A C34 H34C 109.5 . . ?
H34B C34 H34C 109.5 . . ?
C32 C31 C30 120(2) . . ?
C32 C31 H31A 107.4 . . ?
C30 C31 H31A 107.4 . . ?
C32 C31 H31B 107.4 . . ?
C30 C31 H31B 107.4 . . ?
H31A C31 H31B 106.9 . . ?
C19 C20 H20A 109.5 . . ?
C19 C20 H20B 109.5 . . ?
H20A C20 H20B 109.5 . . ?
C19 C20 H20C 109.5 . . ?
H20A C20 H20C 109.5 . . ?
H20B C20 H20C 109.5 . . ?
C23 C22 C21 111.5(4) . . ?
C23 C22 H22A 109.3 . . ?
C21 C22 H22A 109.3 . . ?
C23 C22 H22B 109.3 . . ?
C21 C22 H22B 109.3 . . ?
H22A C22 H22B 108.0 . . ?
C26 C27 C28 113.7(4) . . ?
C26 C27 H27A 108.8 . . ?
C28 C27 H27A 108.8 . . ?
C26 C27 H27B 108.8 . . ?
C28 C27 H27B 108.8 . . ?
H27A C27 H27B 107.7 . . ?
C17 C18 C19 110.6(4) . . ?
C17 C18 H18A 109.5 . . ?
C19 C18 H18A 109.5 . . ?
C17 C18 H18B 109.5 . . ?
C19 C18 H18B 109.5 . . ?
H18A C18 H18B 108.1 . . ?
C23 C24 H24A 109.5 . . ?
C23 C24 H24B 109.5 . . ?
H24A C24 H24B 109.5 . . ?
C23 C24 H24C 109.5 . . ?
H24A C24 H24C 109.5 . . ?
H24B C24 H24C 109.5 . . ?
N4 C21 C22 114.9(3) . . ?
N4 C21 H21A 108.6 . . ?
C22 C21 H21A 108.6 . . ?
N4 C21 H21B 108.6 . . ?
C22 C21 H21B 108.6 . . ?
H21A C21 H21B 107.5 . . ?
C27 C28 H28A 109.5 . . ?
C27 C28 H28B 109.5 . . ?
H28A C28 H28B 109.5 . . ?
C27 C28 H28C 109.5 . . ?
H28A C28 H28C 109.5 . . ?
H28B C28 H28C 109.5 . . ?
C18 C17 N4 116.0(3) . . ?
C18 C17 H17A 108.3 . . ?
N4 C17 H17A 108.3 . . ?
C18 C17 H17B 108.3 . . ?
N4 C17 H17B 108.3 . . ?
H17A C17 H17B 107.4 . . ?
C34 C33 C36 115.6(11) . . ?
C34 C33 H33A 108.4 . . ?
C36 C33 H33A 108.4 . . ?
C34 C33 H33B 108.4 . . ?
C36 C33 H33B 108.4 . . ?
H33A C33 H33B 107.4 . . ?
C31 C30 C29 117(2) . . ?
C31 C30 H30A 108.1 . . ?
C29 C30 H30A 108.1 . . ?
C31 C30 H30B 108.1 . . ?
C29 C30 H30B 108.1 . . ?
H30A C30 H30B 107.3 . . ?
C31 C32 H32A 109.5 . . ?
C31 C32 H32B 109.5 . . ?
H32A C32 H32B 109.5 . . ?
C31 C32 H32C 109.5 . . ?
H32A C32 H32C 109.5 . . ?
H32B C32 H32C 109.5 . . ?
C27 C26 C25 111.5(4) . . ?
C27 C26 H26A 109.3 . . ?
C25 C26 H26A 109.3 . . ?
C27 C26 H26B 109.3 . . ?
C25 C26 H26B 109.3 . . ?
H26A C26 H26B 108.0 . . ?

loop_
_geom_bond_atom_site_label_1
_geom_bond_atom_site_label_2
_geom_bond_distance
_geom_bond_site_symmetry_2
_geom_bond_publ_flag
S1 C3 1.734(4) . ?
S1 C2 1.767(3) . ?
O1 C11 1.276(4) . ?
O1 H1 0.86(3) . ?
N3 C16 1.309(6) . ?
N3 C12 1.355(5) . ?
N1 C2 1.307(4) . ?
N1 C1 1.393(4) . ?
C13 C14 1.415(5) . ?
C13 C12 1.431(4) . ?
C13 C8 1.431(5) . ?
C12 C11 1.461(5) . ?
C3 C4 1.387(5) . ?
C3 C1 1.393(5) . ?
C4 C5 1.380(6) . ?
C4 H4 0.9300 . ?
C8 C9 1.387(5) . ?
C8 C2 1.462(4) . ?
C14 C15 1.364(5) . ?
C14 H14 0.9300 . ?
C6 C5 1.382(6) . ?
C6 C7 1.386(5) . ?
C6 H6 0.9300 . ?
C9 C10 1.377(5) . ?
C9 H9 0.9300 . ?
C1 C7 1.391(5) . ?
C10 C11 1.390(6) . ?
C10 H10 0.9300 . ?
C7 H7 0.9300 . ?
C16 C15 1.391(6) . ?
C16 H16 0.9300 . ?
C5 H5 0.9300 . ?
C15 H15 0.9300 . ?
N4 C21 1.511(5) . ?
N4 C25 1.519(5) . ?
N4 C17 1.527(5) . ?
N4 C35 1.532(10) . ?
N4 C29 1.545(18) . ?
C29 C30 1.492(18) . ?
C29 H29A 0.9700 . ?
C29 H29B 0.9700 . ?
C19 C20 1.517(7) . ?
C19 C18 1.525(6) . ?
C19 H19A 0.9700 . ?
C19 H19B 0.9700 . ?
C35 C36 1.497(12) . ?
C35 H35A 0.9700 . ?
C35 H35B 0.9700 . ?
C36 C33 1.477(13) . ?
C36 H36A 0.9700 . ?
C36 H36B 0.9700 . ?
C25 C26 1.509(6) . ?
C25 H25A 0.9700 . ?
C25 H25B 0.9700 . ?
C23 C22 1.482(6) . ?
C23 C24 1.484(8) . ?
C23 H23A 0.9700 . ?
C23 H23B 0.9700 . ?
C34 C33 1.316(14) . ?
C34 H34A 0.9600 . ?
C34 H34B 0.9600 . ?
C34 H34C 0.9600 . ?
C31 C32 1.27(2) . ?
C31 C30 1.48(2) . ?
C31 H31A 0.9700 . ?
C31 H31B 0.9700 . ?
C20 H20A 0.9600 . ?
C20 H20B 0.9600 . ?
C20 H20C 0.9600 . ?
C22 C21 1.514(6) . ?
C22 H22A 0.9700 . ?
C22 H22B 0.9700 . ?
C27 C26 1.502(6) . ?
C27 C28 1.505(7) . ?
C27 H27A 0.9700 . ?
C27 H27B 0.9700 . ?
C18 C17 1.513(6) . ?
C18 H18A 0.9700 . ?
C18 H18B 0.9700 . ?
C24 H24A 0.9600 . ?
C24 H24B 0.9600 . ?
C24 H24C 0.9600 . ?
C21 H21A 0.9700 . ?
C21 H21B 0.9700 . ?
C28 H28A 0.9600 . ?
C28 H28B 0.9600 . ?
C28 H28C 0.9600 . ?
C17 H17A 0.9700 . ?
C17 H17B 0.9700 . ?
C33 H33A 0.9700 . ?
C33 H33B 0.9700 . ?
C30 H30A 0.9700 . ?
C30 H30B 0.9700 . ?
C32 H32A 0.9600 . ?
C32 H32B 0.9600 . ?
C32 H32C 0.9600 . ?
C26 H26A 0.9700 . ?
C26 H26B 0.9700 . ?

loop_
_geom_torsion_atom_site_label_1
_geom_torsion_atom_site_label_2
_geom_torsion_atom_site_label_3
_geom_torsion_atom_site_label_4
_geom_torsion
_geom_torsion_site_symmetry_1
_geom_torsion_site_symmetry_2
_geom_torsion_site_symmetry_3
_geom_torsion_site_symmetry_4
_geom_torsion_publ_flag
C16 N3 C12 C13 1.5(5) . . . . ?
C16 N3 C12 C11 -179.5(3) . . . . ?
C14 C13 C12 N3 1.5(5) . . . . ?
C8 C13 C12 N3 -179.9(3) . . . . ?
C14 C13 C12 C11 -177.5(3) . . . . ?
C8 C13 C12 C11 1.1(5) . . . . ?
C2 S1 C3 C4 -177.8(3) . . . . ?
C2 S1 C3 C1 1.9(3) . . . . ?
C1 C3 C4 C5 -0.5(5) . . . . ?
S1 C3 C4 C5 179.2(3) . . . . ?
C14 C13 C8 C9 178.4(3) . . . . ?
C12 C13 C8 C9 -0.1(5) . . . . ?
C14 C13 C8 C2 -2.6(5) . . . . ?
C12 C13 C8 C2 178.9(3) . . . . ?
C12 C13 C14 C15 -3.1(5) . . . . ?
C8 C13 C14 C15 178.4(4) . . . . ?
C1 N1 C2 C8 -175.8(3) . . . . ?
C1 N1 C2 S1 1.7(4) . . . . ?
C9 C8 C2 N1 151.8(3) . . . . ?
C13 C8 C2 N1 -27.1(5) . . . . ?
C9 C8 C2 S1 -25.6(4) . . . . ?
C13 C8 C2 S1 155.5(3) . . . . ?
C3 S1 C2 N1 -2.2(3) . . . . ?
C3 S1 C2 C8 175.6(3) . . . . ?
C13 C8 C9 C10 0.0(5) . . . . ?
C2 C8 C9 C10 -179.0(3) . . . . ?
C4 C3 C1 C7 0.0(5) . . . . ?
S1 C3 C1 C7 -179.7(3) . . . . ?
C4 C3 C1 N1 178.3(3) . . . . ?
S1 C3 C1 N1 -1.5(4) . . . . ?
C2 N1 C1 C7 178.0(4) . . . . ?
C2 N1 C1 C3 -0.2(4) . . . . ?
C8 C9 C10 C11 -1.0(6) . . . . ?
C9 C10 C11 O1 -179.3(4) . . . . ?
C9 C10 C11 C12 2.0(5) . . . . ?
N3 C12 C11 O1 0.2(5) . . . . ?
C13 C12 C11 O1 179.3(3) . . . . ?
N3 C12 C11 C10 178.9(3) . . . . ?
C13 C12 C11 C10 -2.0(5) . . . . ?
C5 C6 C7 C1 -1.1(6) . . . . ?
C3 C1 C7 C6 0.8(6) . . . . ?
N1 C1 C7 C6 -177.3(4) . . . . ?
C12 N3 C16 C15 -3.1(6) . . . . ?
C3 C4 C5 C6 0.2(6) . . . . ?
C7 C6 C5 C4 0.6(6) . . . . ?
C13 C14 C15 C16 1.7(6) . . . . ?
N3 C16 C15 C14 1.5(6) . . . . ?
C21 N4 C29 C30 177(2) . . . . ?
C25 N4 C29 C30 -63(3) . . . . ?
C17 N4 C29 C30 61(3) . . . . ?
C21 N4 C35 C36 176.0(12) . . . . ?
C25 N4 C35 C36 -62.8(16) . . . . ?
C17 N4 C35 C36 52.8(16) . . . . ?
N4 C35 C36 C33 -179.7(17) . . . . ?
C21 N4 C25 C26 54.0(4) . . . . ?
C17 N4 C25 C26 175.2(3) . . . . ?
C35 N4 C25 C26 -67.5(9) . . . . ?
C29 N4 C25 C26 -59.7(17) . . . . ?
C24 C23 C22 C21 -179.2(5) . . . . ?
C20 C19 C18 C17 179.3(4) . . . . ?
C25 N4 C21 C22 58.6(5) . . . . ?
C17 N4 C21 C22 -60.3(4) . . . . ?
C35 N4 C21 C22 177.4(10) . . . . ?
C29 N4 C21 C22 -175.7(18) . . . . ?
C23 C22 C21 N4 -174.6(4) . . . . ?
C19 C18 C17 N4 -175.2(3) . . . . ?
C21 N4 C17 C18 -60.8(4) . . . . ?
C25 N4 C17 C18 178.0(3) . . . . ?
C35 N4 C17 C18 62.5(7) . . . . ?
C29 N4 C17 C18 47.6(11) . . . . ?
C35 C36 C33 C34 -163.7(17) . . . . ?
C32 C31 C30 C29 136(3) . . . . ?
N4 C29 C30 C31 81(4) . . . . ?
C28 C27 C26 C25 176.6(4) . . . . ?
N4 C25 C26 C27 176.3(4) . . . . ?
